data_1513278
loop_
_publ_author_name
'Tokoro, Yuichiro'
'Nagai, Atsushi'
'Kokado, Kenta'
'Chujo, Yoshiki'

_publ_section_title
;
 Synthesis of Organoboron Quinoline-8-thiolate and Quinoline-8-selenolate
 Complexes and Their Incorporation into the \p-Conjugated Polymer
 Main-Chain
;
_journal_issue 8
_journal_name_full Macromolecules
_journal_page_first 2988
_journal_paper_doi 10.1021/ma900008m
_journal_volume 42
_journal_year 2009
_chemical_formula_sum 'C21 H16 B N Se'
_chemical_formula_weight 372.12
_chemical_name_systematic
; 
 ? 
;
_space_group_IT_number 61
_symmetry_cell_setting orthorhombic
_symmetry_space_group_name_Hall '-P 2ac 2ab'
_symmetry_space_group_name_H-M 'P b c a'
_atom_sites_solution_hydrogens geom
_atom_sites_solution_primary direct
_atom_sites_solution_secondary difmap
_audit_creation_method SHELXL-97
_cell_angle_alpha 90.00
_cell_angle_beta 90.00
_cell_angle_gamma 90.00
_cell_formula_units_Z 8
_cell_length_a 12.149(2)
_cell_length_b 15.807(3)
_cell_length_c 17.735(3)
_cell_measurement_temperature 93(2)
_cell_volume 3405.8(10)
_computing_cell_refinement PROCESS-AUTO
_computing_data_collection PROCESS-AUTO
_computing_data_reduction 'Yadokari-XG (Wakita, 2000)'
_computing_molecular_graphics 'Yadokari-XG (Wakita, 2000)'
_computing_publication_material 'Yadokari-XG (Wakita, 2000)'
_computing_structure_refinement 'SHELXL-97 (Sheldrick, 1997)'
_computing_structure_solution 'SHELXS-97 (Sheldrick, 1990)'
_diffrn_ambient_temperature 93(2)
_diffrn_measured_fraction_theta_full 0.997
_diffrn_measured_fraction_theta_max 0.997
_diffrn_radiation_monochromator graphite
_diffrn_radiation_source 'fine-focus sealed tube'
_diffrn_radiation_type MoK\a
_diffrn_radiation_wavelength 0.71075
_diffrn_reflns_av_R_equivalents 0.2567
_diffrn_reflns_av_sigmaI/netI 0.2355
_diffrn_reflns_limit_h_max 15
_diffrn_reflns_limit_h_min -15
_diffrn_reflns_limit_k_max 20
_diffrn_reflns_limit_k_min -20
_diffrn_reflns_limit_l_max 22
_diffrn_reflns_limit_l_min -22
_diffrn_reflns_number 29373
_diffrn_reflns_theta_full 27.40
_diffrn_reflns_theta_max 27.40
_diffrn_reflns_theta_min 3.12
_exptl_absorpt_coefficient_mu 2.205
_exptl_absorpt_correction_T_max 0.8096
_exptl_absorpt_correction_T_min 0.5575
_exptl_absorpt_correction_type multi-scan
_exptl_absorpt_process_details
;
    Higashi, T. (1995). Program for Absorption Correction.
    Rigaku Corporation, Tokyo, Japan.
;
_exptl_crystal_density_diffrn 1.451
_exptl_crystal_density_method 'not measured'
_exptl_crystal_F_000 1504
_exptl_crystal_size_max 0.30
_exptl_crystal_size_mid 0.20
_exptl_crystal_size_min 0.10
_refine_diff_density_max 1.308
_refine_diff_density_min -0.670
_refine_diff_density_rms 0.096
_refine_ls_extinction_method none
_refine_ls_goodness_of_fit_ref 0.916
_refine_ls_hydrogen_treatment constr
_refine_ls_matrix_type full
_refine_ls_number_parameters 217
_refine_ls_number_reflns 3863
_refine_ls_number_restraints 0
_refine_ls_restrained_S_all 0.916
_refine_ls_R_factor_all 0.2296
_refine_ls_R_factor_gt 0.0654
_refine_ls_shift/su_max 0.000
_refine_ls_shift/su_mean 0.000
_refine_ls_structure_factor_coef Fsqd
_refine_ls_weighting_details 'calc w=1/[\s^2^(Fo^2^)+(0.0090P)^2^+0.0000P] where P=(Fo^2^+2Fc^2^)/3'
_refine_ls_weighting_scheme calc
_refine_ls_wR_factor_gt 0.0522
_refine_ls_wR_factor_ref 0.0731
_reflns_number_gt 1574
_reflns_number_total 3863
_reflns_threshold_expression >2\s(I)
_cod_data_source_file ma900008msup1.cif
_cod_data_source_block 2
_cod_original_cell_volume 3405.9(10)
_cod_original_sg_symbol_Hall -p_2ac_2ab
_cod_original_sg_symbol_H-M p_b_c_a
_cod_database_code 1513278

loop_
_symmetry_equiv_pos_as_xyz
'x, y, z'
'-x+1/2, -y, z+1/2'
'x+1/2, -y+1/2, -z'
'-x, y+1/2, -z+1/2'
'-x, -y, -z'
'x-1/2, y, -z-1/2'
'-x-1/2, y-1/2, z'
'x, -y-1/2, z-1/2'

loop_
_atom_site_label
_atom_site_type_symbol
_atom_site_fract_x
_atom_site_fract_y
_atom_site_fract_z
_atom_site_U_iso_or_equiv
_atom_site_adp_type
_atom_site_occupancy
_atom_site_symmetry_multiplicity
_atom_site_calc_flag
_atom_site_refinement_flags
Se1 Se 0.75237(7) 0.07451(4) 0.64624(3) 0.02159(13) Uani 1 1 d .
N1 N 0.5254(3) 0.1100(3) 0.6717(2) 0.0099(12) Uani 1 1 d .
C16 C 0.6885(4) 0.1827(4) 0.6359(3) 0.0169(13) Uani 1 1 d .
C17 C 0.5101(4) 0.2578(4) 0.6356(3) 0.0161(14) Uani 1 1 d .
C18 C 0.7357(5) 0.2573(4) 0.6145(3) 0.0262(15) Uani 1 1 d .
H11 H 0.8128 0.2584 0.6057 0.031 Uiso 1 1 calc R
C19 C 0.6532(4) 0.0093(4) 0.9397(3) 0.0216(17) Uani 1 1 d .
H2 H 0.6650 0.0044 0.9925 0.026 Uiso 1 1 calc R
C20 C 0.6169(4) 0.0258(4) 0.7831(3) 0.0106(14) Uani 1 1 d .
C21 C 0.5005(4) -0.1144(4) 0.6931(3) 0.0193(16) Uani 1 1 d .
H3 H 0.4963 -0.1090 0.7464 0.023 Uiso 1 1 calc R
C22 C 0.4508(4) -0.1846(4) 0.6594(3) 0.0261(15) Uani 1 1 d .
H4 H 0.4139 -0.2258 0.6892 0.031 Uiso 1 1 calc R
C23 C 0.6960(4) -0.0301(4) 0.8126(3) 0.0186(16) Uani 1 1 d .
H5 H 0.7375 -0.0638 0.7785 0.022 Uiso 1 1 calc R
C24 C 0.4161(4) 0.1066(4) 0.6807(3) 0.0148(16) Uani 1 1 d .
H12 H 0.3839 0.0550 0.6972 0.018 Uiso 1 1 calc R
B1 B 0.6026(5) 0.0311(5) 0.6936(4) 0.0192(17) Uani 1 1 d .
C26 C 0.3933(4) 0.2508(4) 0.6458(3) 0.0232(15) Uani 1 1 d .
H13 H 0.3474 0.2986 0.6377 0.028 Uiso 1 1 calc R
C27 C 0.5569(4) 0.0725(4) 0.8360(3) 0.0156(15) Uani 1 1 d .
H1 H 0.5032 0.1115 0.8185 0.019 Uiso 1 1 calc R
C28 C 0.5724(4) 0.1835(4) 0.6486(3) 0.0152(12) Uani 1 1 d .
C30 C 0.5558(4) -0.0522(3) 0.6531(3) 0.0110(14) Uani 1 1 d .
C31 C 0.5592(4) -0.0633(4) 0.5746(3) 0.0211(15) Uani 1 1 d .
H6 H 0.5961 -0.0227 0.5443 0.025 Uiso 1 1 calc R
C32 C 0.5643(4) 0.3325(4) 0.6131(3) 0.0243(15) Uani 1 1 d .
H14 H 0.5234 0.3827 0.6038 0.029 Uiso 1 1 calc R
C33 C 0.4563(4) -0.1927(4) 0.5825(3) 0.0274(18) Uani 1 1 d .
H7 H 0.4232 -0.2400 0.5585 0.033 Uiso 1 1 calc R
C34 C 0.3482(4) 0.1752(5) 0.6671(2) 0.0208(15) Uani 1 1 d .
H15 H 0.2707 0.1698 0.6724 0.025 Uiso 1 1 calc R
C35 C 0.5097(4) -0.1327(4) 0.5402(3) 0.0266(18) Uani 1 1 d .
H8 H 0.5129 -0.1385 0.4870 0.032 Uiso 1 1 calc R
C36 C 0.6759(5) 0.3324(5) 0.6049(3) 0.0282(16) Uani 1 1 d .
H16 H 0.7133 0.3833 0.5925 0.034 Uiso 1 1 calc R
C38 C 0.5728(4) 0.0643(4) 0.9119(3) 0.0203(16) Uani 1 1 d .
H9 H 0.5288 0.0960 0.9459 0.024 Uiso 1 1 calc R
C39 C 0.7159(4) -0.0380(3) 0.8893(3) 0.0194(16) Uani 1 1 d .
H10 H 0.7716 -0.0752 0.9072 0.023 Uiso 1 1 calc R

loop_
_atom_site_aniso_label
_atom_site_aniso_U_11
_atom_site_aniso_U_22
_atom_site_aniso_U_33
_atom_site_aniso_U_23
_atom_site_aniso_U_13
_atom_site_aniso_U_12
Se1 0.0160(2) 0.0260(3) 0.0228(2) 0.0025(4) 0.0027(5) 0.0004(5)
N1 0.011(2) 0.011(3) 0.008(3) -0.004(2) 0.000(2) 0.000(2)
C16 0.021(3) 0.019(4) 0.012(3) -0.003(4) -0.002(3) -0.006(3)
C17 0.030(4) 0.011(4) 0.007(3) -0.003(3) -0.004(3) -0.003(3)
C18 0.018(3) 0.035(4) 0.026(3) -0.004(3) -0.001(4) -0.021(4)
C19 0.028(4) 0.015(5) 0.021(4) 0.007(3) -0.011(3) -0.010(3)
C20 0.008(3) 0.009(4) 0.015(3) -0.001(3) 0.002(3) -0.001(3)
C21 0.020(4) 0.019(4) 0.019(3) -0.003(3) -0.008(3) 0.003(3)
C22 0.036(3) 0.016(4) 0.026(4) 0.006(3) -0.008(3) -0.005(4)
C23 0.016(3) 0.015(4) 0.025(4) -0.004(3) 0.000(3) 0.000(3)
C24 0.018(3) 0.014(4) 0.012(3) -0.001(3) 0.003(3) -0.001(3)
B1 0.019(4) 0.010(5) 0.029(4) 0.003(3) 0.002(3) -0.004(4)
C26 0.026(3) 0.025(4) 0.019(3) 0.002(4) 0.001(4) 0.006(3)
C27 0.014(3) 0.015(4) 0.019(4) 0.008(3) 0.000(3) -0.001(3)
C28 0.024(3) 0.011(4) 0.011(3) -0.004(4) -0.003(3) -0.006(3)
C30 0.016(3) 0.002(4) 0.015(3) 0.002(3) 0.003(3) 0.004(2)
C31 0.022(3) 0.014(4) 0.027(4) 0.004(3) 0.002(3) 0.005(3)
C32 0.037(4) 0.013(4) 0.023(3) 0.004(3) -0.002(3) -0.004(4)
C33 0.034(4) 0.008(5) 0.040(4) -0.010(3) -0.015(3) 0.000(3)
C34 0.020(3) 0.020(4) 0.023(4) 0.001(4) -0.001(2) -0.002(4)
C35 0.032(4) 0.026(5) 0.021(4) -0.007(3) -0.011(4) 0.006(3)
C36 0.044(4) 0.014(4) 0.027(4) -0.003(4) 0.007(3) -0.008(4)
C38 0.020(3) 0.020(4) 0.021(3) -0.002(3) 0.008(3) -0.005(4)
C39 0.019(4) 0.012(4) 0.027(3) 0.001(3) -0.005(3) 0.000(3)

loop_
_atom_type_symbol
_atom_type_description
_atom_type_scat_dispersion_real
_atom_type_scat_dispersion_imag
_atom_type_scat_source
C C 0.0033 0.0016 'International Tables Vol C Tables 4.2.6.8 and 6.1.1.4'
H H 0.0000 0.0000 'International Tables Vol C Tables 4.2.6.8 and 6.1.1.4'
B B 0.0013 0.0007 'International Tables Vol C Tables 4.2.6.8 and 6.1.1.4'
N N 0.0061 0.0033 'International Tables Vol C Tables 4.2.6.8 and 6.1.1.4'
Se Se -0.0929 2.2259 'International Tables Vol C Tables 4.2.6.8 and 6.1.1.4'

loop_
_geom_angle_atom_site_label_1
_geom_angle_atom_site_label_2
_geom_angle_atom_site_label_3
_geom_angle
C16 Se1 B1 88.8(2)
C24 N1 C28 119.2(5)
C24 N1 B1 121.2(5)
C28 N1 B1 119.4(4)
C18 C16 C28 116.8(6)
C18 C16 Se1 129.6(4)
C28 C16 Se1 113.5(5)
C32 C17 C28 119.4(5)
C32 C17 C26 124.2(6)
C28 C17 C26 116.3(5)
C16 C18 C36 123.2(5)
C39 C19 C38 119.3(5)
C27 C20 C23 116.0(5)
C27 C20 B1 125.6(5)
C23 C20 B1 118.4(5)
C30 C21 C22 123.6(5)
C33 C22 C21 118.5(6)
C39 C23 C20 122.7(6)
N1 C24 C34 122.6(6)
C20 B1 C30 116.1(5)
C20 B1 N1 110.1(5)
C30 B1 N1 108.7(4)
C20 B1 Se1 108.5(4)
C30 B1 Se1 113.1(4)
N1 B1 Se1 98.9(4)
C34 C26 C17 119.9(5)
C38 C27 C20 122.5(6)
N1 C28 C17 122.3(4)
N1 C28 C16 117.1(6)
C17 C28 C16 120.6(6)
C21 C30 C31 115.7(5)
C21 C30 B1 121.6(5)
C31 C30 B1 122.5(5)
C35 C31 C30 121.4(5)
C36 C32 C17 119.6(6)
C35 C33 C22 120.2(6)
C26 C34 C24 119.6(5)
C33 C35 C31 120.6(5)
C32 C36 C18 120.2(6)
C27 C38 C19 120.5(6)
C23 C39 C19 119.0(6)

loop_
_geom_bond_atom_site_label_1
_geom_bond_atom_site_label_2
_geom_bond_distance
Se1 C16 1.887(6)
Se1 B1 2.119(6)
N1 C24 1.338(6)
N1 C28 1.358(7)
N1 B1 1.608(8)
C16 C18 1.364(7)
C16 C28 1.429(6)
C17 C32 1.409(8)
C17 C28 1.416(7)
C17 C26 1.434(6)
C18 C36 1.402(8)
C19 C39 1.393(6)
C19 C38 1.397(7)
C20 C27 1.399(7)
C20 C23 1.406(7)
C20 B1 1.599(7)
C21 C30 1.386(6)
C21 C22 1.398(7)
C22 C33 1.372(6)
C23 C39 1.389(6)
C24 C34 1.384(7)
B1 C30 1.604(8)
C26 C34 1.369(8)
C27 C38 1.365(6)
C30 C31 1.403(6)
C31 C35 1.390(7)
C32 C36 1.364(6)
C33 C35 1.372(7)
